data_2228042
loop_
_publ_author_name
'Aghabozorg, Hossein'
'Ahmadvand, Shabnam'
'Mirzaei, Masoud'
'Khavasi, Hamid Reza'

_publ_contact_author
;
  'Aghabozorg, Hossein'
   Faculty of Chemistry
   Islamic Azad University
   North Tehran Branch
   Tehran
   Iran
;
_publ_section_title
;
 Bis(9-aminoacridinium) bis(pyridine-2,6-dicarboxylato)cuprate(II)
 trihydrate
;
_journal_coeditor_code VM2039
_journal_issue 10
_journal_name_full 'Acta Crystallographica Section E'
_journal_page_first m1318
_journal_page_last m1319
_journal_paper_doi 10.1107/S1600536810037499
_journal_volume 66
_journal_year 2010
_chemical_formula_iupac '(C13 H11 N2)2 [Cu (C7 H3 N1 O4)2], 3H2 O'
_chemical_formula_moiety '2(C13 H11 N2 +), C14 H6 Cu N2 O8 2-, 3(H2 O)'
_chemical_formula_sum 'C40 H34 Cu N6 O11'
_chemical_formula_weight 838.27
_chemical_name_systematic
;
Bis(9-aminoacridinium) bis(pyridine-2,6-dicarboxylato)cuprate(II) trihydrate
;
_space_group_IT_number 2
_symmetry_cell_setting triclinic
_symmetry_space_group_name_Hall '-P 1'
_symmetry_space_group_name_H-M 'P -1'
_atom_sites_solution_hydrogens geom
_atom_sites_solution_primary direct
_atom_sites_solution_secondary difmap
_audit_creation_method SHELXL-97
_cell_angle_alpha 102.09(3)
_cell_angle_beta 103.96(3)
_cell_angle_gamma 105.38(3)
_cell_formula_units_Z 2
_cell_length_a 10.921(2)
_cell_length_b 13.299(3)
_cell_length_c 14.008(3)
_cell_measurement_reflns_used 342
_cell_measurement_temperature 298(2)
_cell_measurement_theta_max 29.25
_cell_measurement_theta_min 1.66
_cell_volume 1820.6(9)
_computing_cell_refinement 'X-AREA (Stoe & Cie, 2005)'
_computing_data_collection 'X-AREA (Stoe & Cie, 2005)'
_computing_data_reduction 'X-AREA (Stoe & Cie, 2005)'
_computing_molecular_graphics 'ORTEP-3 for Windows (Farrugia, 1997)'
_computing_publication_material 'WinGX (Farrugia, 1999)'
_computing_structure_refinement 'SHELXL97 (Sheldrick, 2008)'
_computing_structure_solution 'SHELXS97 (Sheldrick, 2008)'
_diffrn_ambient_temperature 298(2)
_diffrn_detector_area_resol_mean '0.15 mm'
_diffrn_measured_fraction_theta_full 0.986
_diffrn_measured_fraction_theta_max 0.986
_diffrn_measurement_device_type 'STOE IPDS II'
_diffrn_measurement_method 'rotation method'
_diffrn_radiation_monochromator graphite
_diffrn_radiation_source 'fine-focus sealed tube'
_diffrn_radiation_type MoK\a
_diffrn_radiation_wavelength 0.71073
_diffrn_reflns_av_R_equivalents 0.0265
_diffrn_reflns_av_sigmaI/netI 0.0277
_diffrn_reflns_limit_h_max 14
_diffrn_reflns_limit_h_min -14
_diffrn_reflns_limit_k_max 17
_diffrn_reflns_limit_k_min -18
_diffrn_reflns_limit_l_max 19
_diffrn_reflns_limit_l_min -19
_diffrn_reflns_number 21686
_diffrn_reflns_theta_full 29.25
_diffrn_reflns_theta_max 29.25
_diffrn_reflns_theta_min 1.66
_diffrn_standards_number 0
_exptl_absorpt_coefficient_mu 0.674
_exptl_absorpt_correction_T_max 0.849
_exptl_absorpt_correction_T_min 0.787
_exptl_absorpt_correction_type numerical
_exptl_absorpt_process_details
;
[shape of crystal determined optically
(X-RED32 and X-SHAPE; Stoe & Cie, 2005)]
;
_exptl_crystal_colour Green
_exptl_crystal_density_diffrn 1.529
_exptl_crystal_density_method 'not measured'
_exptl_crystal_description Block
_exptl_crystal_F_000 866
_exptl_crystal_size_max 0.38
_exptl_crystal_size_mid 0.30
_exptl_crystal_size_min 0.25
_refine_diff_density_max 0.254
_refine_diff_density_min -0.381
_refine_ls_extinction_method none
_refine_ls_goodness_of_fit_ref 1.033
_refine_ls_hydrogen_treatment mixed
_refine_ls_matrix_type full
_refine_ls_number_parameters 571
_refine_ls_number_reflns 9767
_refine_ls_number_restraints 0
_refine_ls_restrained_S_all 1.033
_refine_ls_R_factor_all 0.0514
_refine_ls_R_factor_gt 0.0383
_refine_ls_shift/su_max 0.009
_refine_ls_shift/su_mean 0.001
_refine_ls_structure_factor_coef Fsqd
_refine_ls_weighting_details 'calc w=1/[\s^2^(Fo^2^)+(0.0426P)^2^+0.6394P] where P=(Fo^2^+2Fc^2^)/3'
_refine_ls_weighting_scheme calc
_refine_ls_wR_factor_gt 0.0889
_refine_ls_wR_factor_ref 0.0942
_reflns_number_gt 7989
_reflns_number_total 9767
_reflns_threshold_expression >2sigma(I)
_cod_data_source_file vm2039.cif
_cod_data_source_block I
_cod_database_code 2228042
_cod_database_fobs_code 2228042

loop_
_symmetry_equiv_pos_site_id
_symmetry_equiv_pos_as_xyz
1 x,y,z
2 -x,-y,-z

loop_
_atom_site_type_symbol
_atom_site_label
_atom_site_fract_x
_atom_site_fract_y
_atom_site_fract_z
_atom_site_U_iso_or_equiv
_atom_site_adp_type
_atom_site_calc_flag
_atom_site_refinement_flags
_atom_site_occupancy
_atom_site_disorder_assembly
_atom_site_disorder_group
C C1 0.92667(19) 0.60711(13) 0.42626(12) 0.0349(3) Uani d . 1 . .
C C2 0.82734(19) 0.52885(13) 0.45838(12) 0.0336(3) Uani d . 1 . .
C C3 0.7771(2) 0.41642(14) 0.42011(14) 0.0434(4) Uani d . 1 . .
H H3 0.8050 0.3797 0.3699 0.052 Uiso calc R 1 . .
C C4 0.6839(2) 0.36009(15) 0.45865(16) 0.0518(5) Uani d . 1 . .
H H4 0.6483 0.2844 0.4338 0.062 Uiso calc R 1 . .
C C5 0.6433(2) 0.41524(15) 0.53371(16) 0.0479(5) Uani d . 1 . .
H H5 0.5793 0.3777 0.5586 0.057 Uiso calc R 1 . .
C C6 0.70022(19) 0.52775(14) 0.57088(13) 0.0365(4) Uani d . 1 . .
C C7 0.6773(2) 0.60503(15) 0.65600(14) 0.0405(4) Uani d . 1 . .
C C8 1.12179(19) 0.88335(15) 0.73752(13) 0.0374(4) Uani d . 1 . .
C C9 1.05336(17) 0.95035(13) 0.68217(12) 0.0300(3) Uani d . 1 . .
C C10 1.11455(18) 1.06105(14) 0.69997(13) 0.0359(4) Uani d . 1 . .
H H10 1.2007 1.0969 0.7456 0.043 Uiso calc R 1 . .
C C11 1.04499(19) 1.11726(13) 0.64861(14) 0.0375(4) Uani d . 1 . .
H H11 1.0844 1.1914 0.6585 0.045 Uiso calc R 1 . .
C C12 0.91678(18) 1.06222(13) 0.58267(13) 0.0333(3) Uani d . 1 . .
H H12 0.8681 1.0990 0.5485 0.040 Uiso calc R 1 . .
C C13 0.86124(17) 0.95140(12) 0.56785(12) 0.0289(3) Uani d . 1 . .
C C14 0.72275(18) 0.88280(14) 0.49429(13) 0.0347(3) Uani d . 1 . .
C C15 1.37185(16) 0.95961(13) 1.07213(13) 0.0324(3) Uani d . 1 . .
C C16 1.32913(19) 1.05136(15) 1.07799(16) 0.0418(4) Uani d . 1 . .
H H16 1.2923 1.0673 1.0182 0.050 Uiso calc R 1 . .
C C17 1.3422(2) 1.11666(16) 1.17189(18) 0.0495(5) Uani d . 1 . .
H H17 1.3137 1.1769 1.1756 0.059 Uiso calc R 1 . .
C C18 1.3977(2) 1.09398(18) 1.26218(17) 0.0540(5) Uani d . 1 . .
H H18 1.4055 1.1389 1.3255 0.065 Uiso calc R 1 . .
C C19 1.4404(2) 1.00637(17) 1.25805(15) 0.0478(5) Uani d . 1 . .
H H19 1.4777 0.9924 1.3188 0.057 Uiso calc R 1 . .
C C20 1.42907(17) 0.93619(14) 1.16281(13) 0.0356(3) Uani d . 1 . .
C C21 1.46778(17) 0.84053(14) 1.15464(13) 0.0341(3) Uani d . 1 . .
C C22 1.45007(16) 0.77425(13) 1.05444(13) 0.0312(3) Uani d . 1 . .
C C23 1.48653(18) 0.67858(15) 1.03790(15) 0.0387(4) Uani d . 1 . .
H H23 1.5244 0.6573 1.0939 0.046 Uiso calc R 1 . .
C C24 1.4666(2) 0.61789(16) 0.94107(16) 0.0437(4) Uani d . 1 . .
H H24 1.4893 0.5547 0.9313 0.052 Uiso calc R 1 . .
C C25 1.4119(2) 0.64989(16) 0.85545(15) 0.0441(4) Uani d . 1 . .
H H25 1.4005 0.6084 0.7896 0.053 Uiso calc R 1 . .
C C26 1.37570(19) 0.74056(15) 0.86782(14) 0.0386(4) Uani d . 1 . .
H H26 1.3390 0.7607 0.8107 0.046 Uiso calc R 1 . .
C C27 1.39373(16) 0.80415(13) 0.96740(13) 0.0308(3) Uani d . 1 . .
C C28 1.17771(16) 0.58124(14) 1.05864(13) 0.0338(3) Uani d . 1 . .
C C29 1.23228(18) 0.51486(17) 1.10920(16) 0.0436(4) Uani d . 1 . .
H H29 1.2597 0.5332 1.1806 0.052 Uiso calc R 1 . .
C C30 1.24485(19) 0.42350(17) 1.05313(18) 0.0492(5) Uani d . 1 . .
H H30 1.2795 0.3789 1.0866 0.059 Uiso calc R 1 . .
C C31 1.2062(2) 0.39600(16) 0.94593(19) 0.0476(5) Uani d . 1 . .
H H31 1.2161 0.3336 0.9087 0.057 Uiso calc R 1 . .
C C32 1.15397(18) 0.46015(14) 0.89518(15) 0.0384(4) Uani d . 1 . .
H H32 1.1294 0.4415 0.8238 0.046 Uiso calc R 1 . .
C C33 1.13709(16) 0.55450(13) 0.95054(13) 0.0308(3) Uani d . 1 . .
C C34 1.08234(16) 0.62463(12) 0.90149(12) 0.0288(3) Uani d . 1 . .
C C35 1.06314(16) 0.71546(13) 0.96518(12) 0.0302(3) Uani d . 1 . .
C C36 0.99460(19) 0.78033(14) 0.92334(14) 0.0368(4) Uani d . 1 . .
H H36 0.9628 0.7663 0.8524 0.044 Uiso calc R 1 . .
C C37 0.9746(2) 0.86353(15) 0.98634(17) 0.0467(5) Uani d . 1 . .
H H37 0.9281 0.9052 0.9581 0.056 Uiso calc R 1 . .
C C38 1.0236(2) 0.88633(16) 1.09302(17) 0.0517(5) Uani d . 1 . .
H H38 1.0117 0.9447 1.1351 0.062 Uiso calc R 1 . .
C C39 1.0883(2) 0.82497(16) 1.13650(15) 0.0455(4) Uani d . 1 . .
H H39 1.1200 0.8409 1.2077 0.055 Uiso calc R 1 . .
C C40 1.10684(17) 0.73667(14) 1.07256(13) 0.0339(3) Uani d . 1 . .
N N1 0.78860(15) 0.57997(11) 0.53151(10) 0.0326(3) Uani d . 1 . .
N N2 0.93015(14) 0.89696(10) 0.61670(10) 0.0279(3) Uani d . 1 . .
N N3 1.35654(15) 0.89429(12) 0.97868(11) 0.0333(3) Uani d . 1 . .
H H3B 1.318(2) 0.9069(17) 0.9258(18) 0.042(6) Uiso d . 1 . .
N N4 1.51724(19) 0.81276(16) 1.23737(14) 0.0467(4) Uani d . 1 . .
H H4B 1.528(2) 0.748(2) 1.2318(19) 0.057(7) Uiso d . 1 . .
H H4C 1.528(3) 0.850(2) 1.291(2) 0.067(8) Uiso d . 1 . .
N N5 1.16460(15) 0.67181(13) 1.11570(12) 0.0373(3) Uani d . 1 . .
H H5B 1.176(2) 0.6785(19) 1.1757(19) 0.048(6) Uiso d . 1 . .
N N6 1.04770(17) 0.60697(13) 0.80144(12) 0.0378(3) Uani d . 1 . .
H H6A 1.054(2) 0.5511(19) 0.7603(17) 0.044(6) Uiso d . 1 . .
H H6B 1.030(2) 0.654(2) 0.7758(19) 0.054(7) Uiso d . 1 . .
O O1 0.95524(15) 0.70686(9) 0.47217(10) 0.0418(3) Uani d . 1 . .
O O2 0.97283(16) 0.57032(11) 0.35961(11) 0.0493(3) Uani d . 1 . .
O O3 0.74543(16) 0.70499(11) 0.67476(11) 0.0478(3) Uani d . 1 . .
O O4 0.59948(17) 0.56796(13) 0.70047(12) 0.0566(4) Uani d . 1 . .
O O5 1.06120(15) 0.78245(10) 0.70856(10) 0.0442(3) Uani d . 1 . .
O O6 1.22946(16) 0.93578(13) 0.80681(12) 0.0601(4) Uani d . 1 . .
O O7 0.69467(15) 0.78226(10) 0.47402(11) 0.0497(3) Uani d . 1 . .
O O8 0.64709(14) 0.93215(11) 0.45968(11) 0.0454(3) Uani d . 1 . .
O O1W 0.5812(2) 0.62222(17) 0.27969(14) 0.0649(5) Uani d . 1 . .
H H1WA 0.618(3) 0.663(3) 0.343(3) 0.082(10) Uiso d . 1 . .
H H1WB 0.538(3) 0.574(3) 0.288(3) 0.085(12) Uiso d . 1 . .
O O2W 0.61462(19) 1.13490(14) 0.52765(15) 0.0605(4) Uani d . 1 . .
H H2WA 0.536(3) 1.119(2) 0.531(2) 0.069(9) Uiso d . 1 . .
H H2WB 0.627(3) 1.075(3) 0.512(3) 0.091(11) Uiso d . 1 . .
O O3W 1.1854(2) 0.70163(17) 1.31659(12) 0.0679(5) Uani d . 1 . .
H H3WA 1.132(3) 0.668(2) 1.337(2) 0.063(8) Uiso d . 1 . .
H H3WB 1.248(3) 0.749(2) 1.366(2) 0.066(8) Uiso d . 1 . .
Cu Cu1 0.85947(2) 0.735741(15) 0.580449(16) 0.03269(6) Uani d . 1 . .

loop_
_atom_site_aniso_label
_atom_site_aniso_U_11
_atom_site_aniso_U_22
_atom_site_aniso_U_33
_atom_site_aniso_U_12
_atom_site_aniso_U_13
_atom_site_aniso_U_23
C1 0.0476(10) 0.0303(7) 0.0268(7) 0.0145(7) 0.0114(7) 0.0070(6)
C2 0.0465(10) 0.0275(7) 0.0262(7) 0.0145(7) 0.0087(7) 0.0069(6)
C3 0.0631(12) 0.0274(8) 0.0353(9) 0.0142(8) 0.0131(9) 0.0040(7)
C4 0.0692(14) 0.0252(8) 0.0489(11) 0.0057(8) 0.0124(10) 0.0064(7)
C5 0.0574(12) 0.0342(9) 0.0487(11) 0.0061(8) 0.0179(10) 0.0156(8)
C6 0.0449(10) 0.0332(8) 0.0330(8) 0.0125(7) 0.0117(7) 0.0144(7)
C7 0.0496(11) 0.0411(9) 0.0363(9) 0.0173(8) 0.0176(8) 0.0153(7)
C8 0.0445(10) 0.0427(9) 0.0312(8) 0.0203(8) 0.0099(7) 0.0182(7)
C9 0.0377(8) 0.0313(7) 0.0243(7) 0.0147(6) 0.0103(6) 0.0098(6)
C10 0.0358(9) 0.0340(8) 0.0330(8) 0.0080(7) 0.0057(7) 0.0102(6)
C11 0.0452(10) 0.0275(7) 0.0399(9) 0.0103(7) 0.0131(8) 0.0125(7)
C12 0.0421(9) 0.0297(7) 0.0338(8) 0.0179(7) 0.0118(7) 0.0134(6)
C13 0.0368(8) 0.0278(7) 0.0258(7) 0.0158(6) 0.0105(6) 0.0079(5)
C14 0.0388(9) 0.0341(8) 0.0302(8) 0.0141(7) 0.0078(7) 0.0088(6)
C15 0.0272(8) 0.0317(7) 0.0355(8) 0.0074(6) 0.0078(6) 0.0098(6)
C16 0.0402(10) 0.0376(9) 0.0483(10) 0.0147(7) 0.0123(8) 0.0139(8)
C17 0.0500(12) 0.0358(9) 0.0604(13) 0.0164(8) 0.0178(10) 0.0059(8)
C18 0.0597(13) 0.0473(11) 0.0450(11) 0.0165(10) 0.0130(10) -0.0011(9)
C19 0.0531(12) 0.0484(11) 0.0329(9) 0.0151(9) 0.0063(8) 0.0039(8)
C20 0.0327(8) 0.0362(8) 0.0331(8) 0.0085(7) 0.0068(7) 0.0081(7)
C21 0.0269(8) 0.0380(8) 0.0327(8) 0.0073(6) 0.0045(6) 0.0110(7)
C22 0.0256(7) 0.0339(8) 0.0339(8) 0.0097(6) 0.0075(6) 0.0120(6)
C23 0.0327(9) 0.0425(9) 0.0452(10) 0.0172(7) 0.0105(8) 0.0173(8)
C24 0.0392(10) 0.0427(9) 0.0541(11) 0.0202(8) 0.0176(9) 0.0124(8)
C25 0.0465(11) 0.0472(10) 0.0386(9) 0.0188(8) 0.0157(8) 0.0059(8)
C26 0.0394(9) 0.0441(9) 0.0321(8) 0.0153(8) 0.0097(7) 0.0107(7)
C27 0.0251(7) 0.0333(7) 0.0329(8) 0.0081(6) 0.0083(6) 0.0103(6)
C28 0.0247(8) 0.0403(8) 0.0370(8) 0.0071(6) 0.0103(7) 0.0168(7)
C29 0.0315(9) 0.0562(11) 0.0479(10) 0.0122(8) 0.0106(8) 0.0303(9)
C30 0.0346(10) 0.0521(11) 0.0726(14) 0.0173(8) 0.0172(10) 0.0382(11)
C31 0.0388(10) 0.0374(9) 0.0721(14) 0.0165(8) 0.0181(10) 0.0214(9)
C32 0.0366(9) 0.0340(8) 0.0459(10) 0.0139(7) 0.0129(8) 0.0119(7)
C33 0.0274(8) 0.0309(7) 0.0359(8) 0.0089(6) 0.0112(6) 0.0126(6)
C34 0.0276(7) 0.0285(7) 0.0297(7) 0.0082(6) 0.0105(6) 0.0076(6)
C35 0.0304(8) 0.0289(7) 0.0313(8) 0.0085(6) 0.0122(6) 0.0077(6)
C36 0.0413(9) 0.0339(8) 0.0383(9) 0.0145(7) 0.0157(8) 0.0110(7)
C37 0.0541(12) 0.0359(9) 0.0586(12) 0.0215(8) 0.0256(10) 0.0137(8)
C38 0.0686(14) 0.0380(9) 0.0547(12) 0.0198(9) 0.0348(11) 0.0055(8)
C39 0.0558(12) 0.0419(9) 0.0355(9) 0.0106(8) 0.0217(9) 0.0033(7)
C40 0.0319(8) 0.0351(8) 0.0319(8) 0.0062(6) 0.0128(7) 0.0072(6)
N1 0.0453(8) 0.0257(6) 0.0286(6) 0.0130(6) 0.0116(6) 0.0098(5)
N2 0.0364(7) 0.0258(6) 0.0236(6) 0.0139(5) 0.0095(5) 0.0069(5)
N3 0.0337(7) 0.0358(7) 0.0306(7) 0.0125(6) 0.0070(6) 0.0125(6)
N4 0.0556(11) 0.0490(10) 0.0319(8) 0.0210(8) 0.0027(7) 0.0129(7)
N5 0.0361(8) 0.0462(8) 0.0268(7) 0.0098(6) 0.0092(6) 0.0106(6)
N6 0.0538(10) 0.0346(7) 0.0295(7) 0.0224(7) 0.0134(7) 0.0085(6)
O1 0.0649(9) 0.0268(5) 0.0394(7) 0.0151(6) 0.0258(6) 0.0101(5)
O2 0.0661(9) 0.0417(7) 0.0405(7) 0.0155(6) 0.0283(7) 0.0026(6)
O3 0.0672(9) 0.0363(6) 0.0461(7) 0.0177(6) 0.0302(7) 0.0097(6)
O4 0.0685(10) 0.0577(9) 0.0557(9) 0.0193(8) 0.0371(8) 0.0230(7)
O5 0.0600(9) 0.0390(7) 0.0414(7) 0.0248(6) 0.0132(6) 0.0202(5)
O6 0.0558(9) 0.0604(9) 0.0535(9) 0.0176(7) -0.0084(7) 0.0267(7)
O7 0.0516(8) 0.0318(6) 0.0496(8) 0.0099(6) -0.0026(7) 0.0055(6)
O8 0.0411(7) 0.0431(7) 0.0471(7) 0.0201(6) 0.0009(6) 0.0107(6)
O1W 0.0835(13) 0.0531(10) 0.0467(9) 0.0119(9) 0.0106(9) 0.0166(8)
O2W 0.0492(10) 0.0411(8) 0.0809(12) 0.0085(7) 0.0180(9) 0.0082(8)
O3W 0.0691(12) 0.0796(12) 0.0318(8) -0.0060(10) 0.0135(8) 0.0114(8)
Cu1 0.04830(13) 0.02337(9) 0.02931(10) 0.01400(8) 0.01495(9) 0.00781(7)

loop_
_atom_type_symbol
_atom_type_description
_atom_type_scat_dispersion_real
_atom_type_scat_dispersion_imag
_atom_type_scat_source
C C 0.0033 0.0016 'International Tables Vol C Tables 4.2.6.8 and 6.1.1.4'
H H 0.0000 0.0000 'International Tables Vol C Tables 4.2.6.8 and 6.1.1.4'
N N 0.0061 0.0033 'International Tables Vol C Tables 4.2.6.8 and 6.1.1.4'
O O 0.0106 0.0060 'International Tables Vol C Tables 4.2.6.8 and 6.1.1.4'
Cu Cu 0.3201 1.2651 'International Tables Vol C Tables 4.2.6.8 and 6.1.1.4'

loop_
_geom_angle_atom_site_label_1
_geom_angle_atom_site_label_2
_geom_angle_atom_site_label_3
_geom_angle_site_symmetry_1
_geom_angle_site_symmetry_3
_geom_angle
_geom_angle_publ_flag
O2 C1 O1 . . 125.65(17) ?
O2 C1 C2 . . 119.24(15) ?
O1 C1 C2 . . 115.11(15) ?
N1 C2 C3 . . 120.24(17) ?
N1 C2 C1 . . 112.35(14) ?
C3 C2 C1 . . 127.41(16) ?
C2 C3 C4 . . 118.10(18) ?
C2 C3 H3 . . 120.9 ?
C4 C3 H3 . . 120.9 ?
C5 C4 C3 . . 120.66(17) ?
C5 C4 H4 . . 119.7 ?
C3 C4 H4 . . 119.7 ?
C4 C5 C6 . . 118.41(18) ?
C4 C5 H5 . . 120.8 ?
C6 C5 H5 . . 120.8 ?
N1 C6 C5 . . 119.60(17) ?
N1 C6 C7 . . 112.28(15) ?
C5 C6 C7 . . 128.11(17) ?
O4 C7 O3 . . 126.43(18) ?
O4 C7 C6 . . 119.43(17) ?
O3 C7 C6 . . 114.13(16) ?
O6 C8 O5 . . 128.25(17) ?
O6 C8 C9 . . 115.80(16) ?
O5 C8 C9 . . 115.94(16) ?
N2 C9 C10 . . 121.76(15) ?
N2 C9 C8 . . 116.30(14) ?
C10 C9 C8 . . 121.93(16) ?
C11 C10 C9 . . 118.74(16) ?
C11 C10 H10 . . 120.6 ?
C9 C10 H10 . . 120.6 ?
C12 C11 C10 . . 119.29(16) ?
C12 C11 H11 . . 120.4 ?
C10 C11 H11 . . 120.4 ?
C11 C12 C13 . . 119.24(16) ?
C11 C12 H12 . . 120.4 ?
C13 C12 H12 . . 120.4 ?
N2 C13 C12 . . 121.16(15) ?
N2 C13 C14 . . 115.54(14) ?
C12 C13 C14 . . 123.27(15) ?
O7 C14 O8 . . 125.93(17) ?
O7 C14 C13 . . 116.55(16) ?
O8 C14 C13 . . 117.52(15) ?
N3 C15 C20 . . 120.58(16) ?
N3 C15 C16 . . 119.34(17) ?
C20 C15 C16 . . 120.07(17) ?
C17 C16 C15 . . 119.72(19) ?
C17 C16 H16 . . 120.1 ?
C15 C16 H16 . . 120.1 ?
C16 C17 C18 . . 120.81(19) ?
C16 C17 H17 . . 119.6 ?
C18 C17 H17 . . 119.6 ?
C19 C18 C17 . . 120.29(19) ?
C19 C18 H18 . . 119.9 ?
C17 C18 H18 . . 119.9 ?
C18 C19 C20 . . 121.1(2) ?
C18 C19 H19 . . 119.4 ?
C20 C19 H19 . . 119.4 ?
C15 C20 C19 . . 117.99(17) ?
C15 C20 C21 . . 118.98(16) ?
C19 C20 C21 . . 122.98(17) ?
N4 C21 C22 . . 120.31(17) ?
N4 C21 C20 . . 121.26(17) ?
C22 C21 C20 . . 118.43(15) ?
C27 C22 C23 . . 117.95(16) ?
C27 C22 C21 . . 119.13(15) ?
C23 C22 C21 . . 122.92(16) ?
C24 C23 C22 . . 120.64(17) ?
C24 C23 H23 . . 119.7 ?
C22 C23 H23 . . 119.7 ?
C23 C24 C25 . . 120.51(18) ?
C23 C24 H24 . . 119.7 ?
C25 C24 H24 . . 119.7 ?
C26 C25 C24 . . 120.74(18) ?
C26 C25 H25 . . 119.6 ?
C24 C25 H25 . . 119.6 ?
C25 C26 C27 . . 119.86(18) ?
C25 C26 H26 . . 120.1 ?
C27 C26 H26 . . 120.1 ?
N3 C27 C26 . . 119.27(16) ?
N3 C27 C22 . . 120.43(15) ?
C26 C27 C22 . . 120.30(16) ?
N5 C28 C29 . . 119.02(17) ?
N5 C28 C33 . . 120.47(16) ?
C29 C28 C33 . . 120.51(17) ?
C30 C29 C28 . . 119.69(19) ?
C30 C29 H29 . . 120.2 ?
C28 C29 H29 . . 120.2 ?
C29 C30 C31 . . 120.72(18) ?
C29 C30 H30 . . 119.6 ?
C31 C30 H30 . . 119.6 ?
C32 C31 C30 . . 120.51(19) ?
C32 C31 H31 . . 119.7 ?
C30 C31 H31 . . 119.7 ?
C31 C32 C33 . . 120.44(19) ?
C31 C32 H32 . . 119.8 ?
C33 C32 H32 . . 119.8 ?
C28 C33 C32 . . 118.12(16) ?
C28 C33 C34 . . 118.97(15) ?
C32 C33 C34 . . 122.91(16) ?
N6 C34 C33 . . 122.09(15) ?
N6 C34 C35 . . 119.76(15) ?
C33 C34 C35 . . 118.14(14) ?
C40 C35 C36 . . 118.52(15) ?
C40 C35 C34 . . 119.16(15) ?
C36 C35 C34 . . 122.21(15) ?
C37 C36 C35 . . 120.43(18) ?
C37 C36 H36 . . 119.8 ?
C35 C36 H36 . . 119.8 ?
C36 C37 C38 . . 120.26(19) ?
C36 C37 H37 . . 119.9 ?
C38 C37 H37 . . 119.9 ?
C39 C38 C37 . . 121.25(18) ?
C39 C38 H38 . . 119.4 ?
C37 C38 H38 . . 119.4 ?
C38 C39 C40 . . 119.34(18) ?
C38 C39 H39 . . 120.3 ?
C40 C39 H39 . . 120.3 ?
N5 C40 C35 . . 120.55(15) ?
N5 C40 C39 . . 119.33(17) ?
C35 C40 C39 . . 120.11(17) ?
C2 N1 C6 . . 122.94(15) ?
C2 N1 Cu1 . . 118.54(12) ?
C6 N1 Cu1 . . 118.50(12) ?
C9 N2 C13 . . 119.80(14) ?
C9 N2 Cu1 . . 119.28(11) ?
C13 N2 Cu1 . . 120.54(11) ?
C27 N3 C15 . . 122.43(15) ?
C27 N3 H3B . . 118.2(15) ?
C15 N3 H3B . . 119.2(15) ?
C21 N4 H4B . . 121.0(16) ?
C21 N4 H4C . . 119(2) ?
H4B N4 H4C . . 119(3) ?
C40 N5 C28 . . 122.49(15) ?
C40 N5 H5B . . 118.6(17) ?
C28 N5 H5B . . 117.4(17) ?
C34 N6 H6A . . 122.4(15) ?
C34 N6 H6B . . 120.2(17) ?
H6A N6 H6B . . 117(2) ?
C1 O1 Cu1 . . 114.16(11) ?
C7 O3 Cu1 . . 115.04(12) ?
C8 O5 Cu1 . . 111.55(11) ?
C14 O7 Cu1 . . 111.16(12) ?
H1WA O1W H1WB . . 99(3) ?
H2WA O2W H2WB . . 105(3) ?
H3WA O3W H3WB . . 110(3) ?
N1 Cu1 N2 . . 174.31(6) ?
N1 Cu1 O3 . . 79.84(6) ?
N2 Cu1 O3 . . 104.50(6) ?
N1 Cu1 O1 . . 79.84(6) ?
N2 Cu1 O1 . . 95.97(6) ?
O3 Cu1 O1 . . 159.47(5) ?
N1 Cu1 O5 . . 107.30(7) ?
N2 Cu1 O5 . . 76.29(6) ?
O3 Cu1 O5 . . 94.39(6) ?
O1 Cu1 O5 . . 88.91(6) ?
N1 Cu1 O7 . . 101.06(7) ?
N2 Cu1 O7 . . 75.34(6) ?
O3 Cu1 O7 . . 91.72(6) ?
O1 Cu1 O7 . . 94.95(6) ?
O5 Cu1 O7 . . 151.61(5) ?

loop_
_geom_bond_atom_site_label_1
_geom_bond_atom_site_label_2
_geom_bond_site_symmetry_2
_geom_bond_distance
_geom_bond_publ_flag
C1 O2 . 1.238(2) ?
C1 O1 . 1.264(2) ?
C1 C2 . 1.515(2) ?
C2 N1 . 1.327(2) ?
C2 C3 . 1.382(2) ?
C3 C4 . 1.385(3) ?
C3 H3 . 0.9300 ?
C4 C5 . 1.384(3) ?
C4 H4 . 0.9300 ?
C5 C6 . 1.386(3) ?
C5 H5 . 0.9300 ?
C6 N1 . 1.334(2) ?
C6 C7 . 1.519(3) ?
C7 O4 . 1.231(2) ?
C7 O3 . 1.275(2) ?
C8 O6 . 1.242(2) ?
C8 O5 . 1.255(2) ?
C8 C9 . 1.522(2) ?
C9 N2 . 1.334(2) ?
C9 C10 . 1.386(2) ?
C10 C11 . 1.384(3) ?
C10 H10 . 0.9300 ?
C11 C12 . 1.378(3) ?
C11 H11 . 0.9300 ?
C12 C13 . 1.386(2) ?
C12 H12 . 0.9300 ?
C13 N2 . 1.344(2) ?
C13 C14 . 1.518(3) ?
C14 O7 . 1.243(2) ?
C14 O8 . 1.256(2) ?
C15 N3 . 1.355(2) ?
C15 C20 . 1.410(2) ?
C15 C16 . 1.411(2) ?
C16 C17 . 1.367(3) ?
C16 H16 . 0.9300 ?
C17 C18 . 1.395(3) ?
C17 H17 . 0.9300 ?
C18 C19 . 1.361(3) ?
C18 H18 . 0.9300 ?
C19 C20 . 1.415(3) ?
C19 H19 . 0.9300 ?
C20 C21 . 1.434(2) ?
C21 N4 . 1.324(2) ?
C21 C22 . 1.430(2) ?
C22 C27 . 1.412(2) ?
C22 C23 . 1.422(2) ?
C23 C24 . 1.358(3) ?
C23 H23 . 0.9300 ?
C24 C25 . 1.407(3) ?
C24 H24 . 0.9300 ?
C25 C26 . 1.356(3) ?
C25 H25 . 0.9300 ?
C26 C27 . 1.409(2) ?
C26 H26 . 0.9300 ?
C27 N3 . 1.355(2) ?
C28 N5 . 1.361(2) ?
C28 C29 . 1.405(3) ?
C28 C33 . 1.408(2) ?
C29 C30 . 1.361(3) ?
C29 H29 . 0.9300 ?
C30 C31 . 1.396(3) ?
C30 H30 . 0.9300 ?
C31 C32 . 1.370(3) ?
C31 H31 . 0.9300 ?
C32 C33 . 1.412(2) ?
C32 H32 . 0.9300 ?
C33 C34 . 1.437(2) ?
C34 N6 . 1.312(2) ?
C34 C35 . 1.439(2) ?
C35 C40 . 1.405(2) ?
C35 C36 . 1.411(2) ?
C36 C37 . 1.365(2) ?
C36 H36 . 0.9300 ?
C37 C38 . 1.396(3) ?
C37 H37 . 0.9300 ?
C38 C39 . 1.357(3) ?
C38 H38 . 0.9300 ?
C39 C40 . 1.413(2) ?
C39 H39 . 0.9300 ?
C40 N5 . 1.353(2) ?
N1 Cu1 . 1.9128(15) ?
N2 Cu1 . 1.9818(14) ?
N3 H3B . 0.83(2) ?
N4 H4B . 0.89(3) ?
N4 H4C . 0.78(3) ?
N5 H5B . 0.80(2) ?
N6 H6A . 0.87(2) ?
N6 H6B . 0.83(3) ?
O1 Cu1 . 2.0680(14) ?
O3 Cu1 . 2.0529(15) ?
O5 Cu1 . 2.3150(18) ?
O7 Cu1 . 2.3509(16) ?
O1W H1WA . 0.87(3) ?
O1W H1WB . 0.74(3) ?
O2W H2WA . 0.85(3) ?
O2W H2WB . 0.84(3) ?
O3W H3WA . 0.79(3) ?
O3W H3WB . 0.84(3) ?

loop_
_geom_hbond_atom_site_label_D
_geom_hbond_atom_site_label_H
_geom_hbond_atom_site_label_A
_geom_hbond_site_symmetry_A
_geom_hbond_distance_DH
_geom_hbond_distance_HA
_geom_hbond_distance_DA
_geom_hbond_angle_DHA
_geom_hbond_publ_flag
O1W H1WA O7 . 0.87(4) 1.98(4) 2.832(2) 167(4) yes
O1W H1WB O4 2_666 0.74(4) 2.14(4) 2.877(3) 175(4) yes
O2W H2WA O8 2_676 0.84(3) 1.98(3) 2.820(3) 174(3) yes
O2W H2WB O8 . 0.84(4) 1.98(4) 2.810(3) 174(4) yes
O3W H3WA O2 1_556 0.79(3) 2.01(3) 2.787(3) 169(3) yes
O3W H3WB O2W 2_777 0.84(3) 1.89(3) 2.730(3) 175(3) yes
N3 H3B O6 . 0.83(2) 1.88(2) 2.716(2) 179(3) yes
N4 H4B O1W 1_656 0.89(3) 2.09(3) 2.938(3) 158(2) yes
N4 H4C O8 1_656 0.77(3) 2.27(3) 2.972(2) 152(3) yes
N5 H5B O3W . 0.80(2) 1.91(2) 2.703(2) 173(2) yes
N6 H6A O2 2_766 0.87(2) 1.97(2) 2.819(2) 164(2) yes
N6 H6B O5 . 0.83(3) 2.11(3) 2.888(2) 158(2) yes

loop_
_geom_torsion_atom_site_label_1
_geom_torsion_atom_site_label_2
_geom_torsion_atom_site_label_3
_geom_torsion_atom_site_label_4
_geom_torsion_site_symmetry_1
_geom_torsion_site_symmetry_2
_geom_torsion_site_symmetry_3
_geom_torsion_site_symmetry_4
_geom_torsion
_geom_torsion_publ_flag
O2 C1 C2 N1 . . . . 178.92(17) ?
O1 C1 C2 N1 . . . . -0.9(2) ?
O2 C1 C2 C3 . . . . -1.3(3) ?
O1 C1 C2 C3 . . . . 178.93(18) ?
N1 C2 C3 C4 . . . . 1.4(3) ?
C1 C2 C3 C4 . . . . -178.39(19) ?
C2 C3 C4 C5 . . . . -0.3(3) ?
C3 C4 C5 C6 . . . . -1.4(3) ?
C4 C5 C6 N1 . . . . 2.2(3) ?
C4 C5 C6 C7 . . . . -176.8(2) ?
N1 C6 C7 O4 . . . . -178.97(18) ?
C5 C6 C7 O4 . . . . 0.0(3) ?
N1 C6 C7 O3 . . . . 0.0(2) ?
C5 C6 C7 O3 . . . . 179.0(2) ?
O6 C8 C9 N2 . . . . -171.91(16) ?
O5 C8 C9 N2 . . . . 6.9(2) ?
O6 C8 C9 C10 . . . . 7.0(3) ?
O5 C8 C9 C10 . . . . -174.13(16) ?
N2 C9 C10 C11 . . . . 0.4(3) ?
C8 C9 C10 C11 . . . . -178.49(16) ?
C9 C10 C11 C12 . . . . 0.9(3) ?
C10 C11 C12 C13 . . . . -1.1(3) ?
C11 C12 C13 N2 . . . . 0.1(2) ?
C11 C12 C13 C14 . . . . -177.93(16) ?
N2 C13 C14 O7 . . . . -10.9(2) ?
C12 C13 C14 O7 . . . . 167.20(17) ?
N2 C13 C14 O8 . . . . 168.95(15) ?
C12 C13 C14 O8 . . . . -12.9(2) ?
N3 C15 C16 C17 . . . . 178.92(17) ?
C20 C15 C16 C17 . . . . -0.7(3) ?
C15 C16 C17 C18 . . . . 0.2(3) ?
C16 C17 C18 C19 . . . . 0.3(4) ?
C17 C18 C19 C20 . . . . -0.4(3) ?
N3 C15 C20 C19 . . . . -178.98(17) ?
C16 C15 C20 C19 . . . . 0.6(3) ?
N3 C15 C20 C21 . . . . -1.6(2) ?
C16 C15 C20 C21 . . . . 178.05(16) ?
C18 C19 C20 C15 . . . . -0.1(3) ?
C18 C19 C20 C21 . . . . -177.4(2) ?
C15 C20 C21 N4 . . . . -177.40(17) ?
C19 C20 C21 N4 . . . . -0.1(3) ?
C15 C20 C21 C22 . . . . 1.7(2) ?
C19 C20 C21 C22 . . . . 178.99(17) ?
N4 C21 C22 C27 . . . . 178.29(17) ?
C20 C21 C22 C27 . . . . -0.9(2) ?
N4 C21 C22 C23 . . . . -1.6(3) ?
C20 C21 C22 C23 . . . . 179.26(16) ?
C27 C22 C23 C24 . . . . -0.4(3) ?
C21 C22 C23 C24 . . . . 179.45(17) ?
C22 C23 C24 C25 . . . . 1.3(3) ?
C23 C24 C25 C26 . . . . -1.3(3) ?
C24 C25 C26 C27 . . . . 0.5(3) ?
C25 C26 C27 N3 . . . . -179.69(17) ?
C25 C26 C27 C22 . . . . 0.4(3) ?
C23 C22 C27 N3 . . . . 179.67(15) ?
C21 C22 C27 N3 . . . . -0.2(2) ?
C23 C22 C27 C26 . . . . -0.4(2) ?
C21 C22 C27 C26 . . . . 179.73(16) ?
N5 C28 C29 C30 . . . . 179.39(17) ?
C33 C28 C29 C30 . . . . -0.6(3) ?
C28 C29 C30 C31 . . . . 1.1(3) ?
C29 C30 C31 C32 . . . . -0.5(3) ?
C30 C31 C32 C33 . . . . -0.7(3) ?
N5 C28 C33 C32 . . . . 179.48(15) ?
C29 C28 C33 C32 . . . . -0.6(2) ?
N5 C28 C33 C34 . . . . 0.4(2) ?
C29 C28 C33 C34 . . . . -179.68(15) ?
C31 C32 C33 C28 . . . . 1.2(3) ?
C31 C32 C33 C34 . . . . -179.76(17) ?
C28 C33 C34 N6 . . . . 177.13(16) ?
C32 C33 C34 N6 . . . . -1.9(3) ?
C28 C33 C34 C35 . . . . -4.1(2) ?
C32 C33 C34 C35 . . . . 176.79(15) ?
N6 C34 C35 C40 . . . . -176.82(16) ?
C33 C34 C35 C40 . . . . 4.4(2) ?
N6 C34 C35 C36 . . . . 7.1(2) ?
C33 C34 C35 C36 . . . . -171.71(15) ?
C40 C35 C36 C37 . . . . 1.7(3) ?
C34 C35 C36 C37 . . . . 177.81(17) ?
C35 C36 C37 C38 . . . . 1.0(3) ?
C36 C37 C38 C39 . . . . -2.0(3) ?
C37 C38 C39 C40 . . . . 0.3(3) ?
C36 C35 C40 N5 . . . . 175.36(16) ?
C34 C35 C40 N5 . . . . -0.9(2) ?
C36 C35 C40 C39 . . . . -3.3(2) ?
C34 C35 C40 C39 . . . . -179.61(16) ?
C38 C39 C40 N5 . . . . -176.33(18) ?
C38 C39 C40 C35 . . . . 2.4(3) ?
C3 C2 N1 C6 . . . . -0.7(3) ?
C1 C2 N1 C6 . . . . 179.14(16) ?
C3 C2 N1 Cu1 . . . . -179.19(14) ?
C1 C2 N1 Cu1 . . . . 0.6(2) ?
C5 C6 N1 C2 . . . . -1.1(3) ?
C7 C6 N1 C2 . . . . 177.94(16) ?
C5 C6 N1 Cu1 . . . . 177.36(15) ?
C7 C6 N1 Cu1 . . . . -3.6(2) ?
C10 C9 N2 C13 . . . . -1.5(2) ?
C8 C9 N2 C13 . . . . 177.47(14) ?
C10 C9 N2 Cu1 . . . . 171.40(13) ?
C8 C9 N2 Cu1 . . . . -9.66(18) ?
C12 C13 N2 C9 . . . . 1.2(2) ?
C14 C13 N2 C9 . . . . 179.38(13) ?
C12 C13 N2 Cu1 . . . . -171.55(12) ?
C14 C13 N2 Cu1 . . . . 6.61(18) ?
C26 C27 N3 C15 . . . . -179.52(16) ?
C22 C27 N3 C15 . . . . 0.4(2) ?
C20 C15 N3 C27 . . . . 0.5(2) ?
C16 C15 N3 C27 . . . . -179.13(16) ?
C35 C40 N5 C28 . . . . -3.1(3) ?
C39 C40 N5 C28 . . . . 175.61(16) ?
C29 C28 N5 C40 . . . . -176.57(16) ?
C33 C28 N5 C40 . . . . 3.4(2) ?
O2 C1 O1 Cu1 . . . . -179.08(16) ?
C2 C1 O1 Cu1 . . . . 0.7(2) ?
O4 C7 O3 Cu1 . . . . -177.91(17) ?
C6 C7 O3 Cu1 . . . . 3.2(2) ?
O6 C8 O5 Cu1 . . . . 177.28(18) ?
C9 C8 O5 Cu1 . . . . -1.39(19) ?
O8 C14 O7 Cu1 . . . . -170.74(15) ?
C13 C14 O7 Cu1 . . . . 9.11(19) ?
C2 N1 Cu1 O3 . . . . -177.34(14) ?
C6 N1 Cu1 O3 . . . . 4.08(13) ?
C2 N1 Cu1 O1 . . . . -0.23(13) ?
C6 N1 Cu1 O1 . . . . -178.81(14) ?
C2 N1 Cu1 O5 . . . . -85.87(14) ?
C6 N1 Cu1 O5 . . . . 95.56(14) ?
C2 N1 Cu1 O7 . . . . 92.88(14) ?
C6 N1 Cu1 O7 . . . . -85.69(14) ?
C9 N2 Cu1 O3 . . . . 97.70(12) ?
C13 N2 Cu1 O3 . . . . -89.48(13) ?
C9 N2 Cu1 O1 . . . . -80.76(12) ?
C13 N2 Cu1 O1 . . . . 92.06(12) ?
C9 N2 Cu1 O5 . . . . 6.65(11) ?
C13 N2 Cu1 O5 . . . . 179.47(13) ?
C9 N2 Cu1 O7 . . . . -174.33(13) ?
C13 N2 Cu1 O7 . . . . -1.52(12) ?
C7 O3 Cu1 N1 . . . . -3.98(14) ?
C7 O3 Cu1 N2 . . . . 172.25(14) ?
C7 O3 Cu1 O1 . . . . -12.1(3) ?
C7 O3 Cu1 O5 . . . . -110.80(15) ?
C7 O3 Cu1 O7 . . . . 96.94(15) ?
C1 O1 Cu1 N1 . . . . -0.30(13) ?
C1 O1 Cu1 N2 . . . . -176.41(13) ?
C1 O1 Cu1 O3 . . . . 7.8(3) ?
C1 O1 Cu1 O5 . . . . 107.50(14) ?
C1 O1 Cu1 O7 . . . . -100.67(14) ?
C8 O5 Cu1 N1 . . . . 172.87(12) ?
C8 O5 Cu1 N2 . . . . -2.54(12) ?
C8 O5 Cu1 O3 . . . . -106.42(13) ?
C8 O5 Cu1 O1 . . . . 93.87(13) ?
C8 O5 Cu1 O7 . . . . -4.55(19) ?
C14 O7 Cu1 N1 . . . . 179.90(13) ?
C14 O7 Cu1 N2 . . . . -4.63(13) ?
C14 O7 Cu1 O3 . . . . 99.91(14) ?
C14 O7 Cu1 O1 . . . . -99.52(14) ?
C14 O7 Cu1 O5 . . . . -2.6(2) ?
